data_7225522
loop_
_publ_author_name
'Jiang, Y.'
'Holmberg, R. J.'
'Habib, F.'
'Ungur, L.'
'Korobkov, I.'
'Chibotaru, L. F.'
'Murugesu, M.'

_publ_section_title
;
 Probing the structural and magnetic properties of a new family of
 centrosymmetric dinuclear lanthanide complexes
;
_journal_issue 61
_journal_name_full 'RSC Adv.'
_journal_page_first 56668
_journal_paper_doi 10.1039/C6RA12070A
_journal_volume 6
_journal_year 2016
_chemical_formula_sum 'C38 H60 Ho2 N6 O14'
_chemical_formula_weight 1154.78
_chemical_name_systematic 3
_space_group_crystal_system monoclinic
_space_group_IT_number 14
_space_group_name_Hall '-P 2ybc'
_space_group_name_H-M_alt 'P 1 21/c 1'
_symmetry_space_group_name_Hall '-P 2ybc'
_symmetry_space_group_name_H-M 'P 1 21/c 1'
_atom_sites_solution_hydrogens mixed
_audit_creation_method SHELXL-2013
_audit_update_record
;
2015-09-22 deposited with the CCDC.
2016-06-07 downloaded from the CCDC.
;
_cell_angle_alpha 90
_cell_angle_beta 102.908(4)
_cell_angle_gamma 90
_cell_formula_units_Z 2
_cell_length_a 13.2891(8)
_cell_length_b 8.3607(6)
_cell_length_c 20.7052(15)
_cell_measurement_reflns_used 7947
_cell_measurement_temperature 200(2)
_cell_measurement_theta_max 28.38
_cell_measurement_theta_min 2.64
_cell_volume 2242.3(3)
_computing_cell_refinement 'APEX II, Bruker (2009)'
_computing_data_collection 'APEX II, Bruker (2009)'
_computing_data_reduction 'XPREP, Bruker (2009)'
_computing_molecular_graphics 'SHELXTL, Bruker (2004)'
_computing_publication_material 'SHELXTL, Bruker (2004)'
_computing_structure_refinement 'SHELXL-2013 (Sheldrick, 2013)'
_computing_structure_solution 'SHELXS-03 (Sheldrick, 2003)'
_diffrn_ambient_temperature 200(2)
_diffrn_measured_fraction_theta_full 0.987
_diffrn_measured_fraction_theta_max 0.974
_diffrn_measurement_device_type 'Bruker APEX-II CCD'
_diffrn_measurement_method '\f and \w scans'
_diffrn_radiation_type MoK\a
_diffrn_radiation_wavelength 0.71073
_diffrn_reflns_av_R_equivalents 0.1324
_diffrn_reflns_av_unetI/netI 0.0935
_diffrn_reflns_Laue_measured_fraction_full 0.987
_diffrn_reflns_Laue_measured_fraction_max 0.974
_diffrn_reflns_limit_h_max 15
_diffrn_reflns_limit_h_min -17
_diffrn_reflns_limit_k_max 11
_diffrn_reflns_limit_k_min -11
_diffrn_reflns_limit_l_max 27
_diffrn_reflns_limit_l_min -27
_diffrn_reflns_number 29357
_diffrn_reflns_point_group_measured_fraction_full 0.987
_diffrn_reflns_point_group_measured_fraction_max 0.974
_diffrn_reflns_theta_full 25.242
_diffrn_reflns_theta_max 28.389
_diffrn_reflns_theta_min 1.572
_exptl_absorpt_coefficient_mu 3.572
_exptl_absorpt_correction_T_max 0.7457
_exptl_absorpt_correction_T_min 0.4817
_exptl_absorpt_correction_type multi-scan
_exptl_absorpt_process_details 'SADABS, Bruker (2003)'
_exptl_crystal_colour colourless
_exptl_crystal_density_diffrn 1.710
_exptl_crystal_density_meas ?
_exptl_crystal_description block
_exptl_crystal_F_000 1152
_exptl_crystal_size_max 0.110
_exptl_crystal_size_mid 0.030
_exptl_crystal_size_min 0.010
_refine_diff_density_max 3.222
_refine_diff_density_min -1.352
_refine_diff_density_rms 0.219
_refine_ls_extinction_method none
_refine_ls_goodness_of_fit_ref 1.049
_refine_ls_hydrogen_treatment constr
_refine_ls_matrix_type full
_refine_ls_number_parameters 271
_refine_ls_number_reflns 5476
_refine_ls_number_restraints 408
_refine_ls_restrained_S_all 1.015
_refine_ls_R_factor_all 0.0849
_refine_ls_R_factor_gt 0.0528
_refine_ls_shift/su_max 0.001
_refine_ls_shift/su_mean 0.000
_refine_ls_structure_factor_coef Fsqd
_refine_ls_weighting_details 'w=1/[\s^2^(Fo^2^)+(0.0478P)^2^] where P=(Fo^2^+2Fc^2^)/3'
_refine_ls_weighting_scheme calc
_refine_ls_wR_factor_gt 0.1034
_refine_ls_wR_factor_ref 0.1116
_reflns_Friedel_coverage 0.000
_reflns_number_gt 3951
_reflns_number_total 5476
_reflns_threshold_expression 'I > 2\s(I)'
_cod_data_source_file c6ra12070a2.cif
_cod_data_source_block mm424
_cod_depositor_comments
;
The following automatic conversions were performed:

'_exptl_crystal_density_meas' value 'n/a' was changed to '?' - the
value is perceived as not measured.

Automatic conversion script
Id: cif_fix_values 4268 2015-11-12 08:31:59Z antanas 
;
_cod_database_code 7225522
_shelx_space_group_comment
; 
The symmetry employed for this shelxl refinement is uniquely defined 
by the following loop, which should always be used as a source of 
symmetry information in preference to the above space-group names. 
They are only intended as comments. 
;
_shelx_estimated_absorpt_t_min 0.695
_shelx_estimated_absorpt_t_max 0.965
_shelxl_version_number 2013-4

loop_
_space_group_symop_operation_xyz
'x, y, z'
'-x, y+1/2, -z+1/2'
'-x, -y, -z'
'x, -y-1/2, z-1/2'

loop_
_atom_site_label
_atom_site_type_symbol
_atom_site_fract_x
_atom_site_fract_y
_atom_site_fract_z
_atom_site_U_iso_or_equiv
_atom_site_adp_type
_atom_site_occupancy
_atom_site_site_symmetry_order
_atom_site_calc_flag
_atom_site_refinement_flags_posn
_atom_site_refinement_flags_adp
Ho1 Ho 0.36536(2) 0.97187(3) 0.52461(2) 0.01608(9) Uani 1 1 d . U
O1 O 0.2957(3) 0.9775(5) 0.6154(2) 0.0217(9) Uani 1 1 d . U
O2 O 0.1457(4) 1.0823(6) 0.6667(2) 0.0321(11) Uani 1 1 d . U
O3 O 0.5326(3) 0.8747(5) 0.5352(2) 0.0188(9) Uani 1 1 d . U
O4 O 0.3515(3) 0.8259(5) 0.4253(2) 0.0239(10) Uani 1 1 d . U
O5 O 0.1984(3) 0.8861(6) 0.4899(2) 0.0287(10) Uani 1 1 d . U
O6 O 0.4559(3) 1.1650(5) 0.5957(2) 0.0249(10) Uani 1 1 d . U
H6A H 0.4775 1.1772 0.6427 0.037 Uiso 1 1 d R U
H6B H 0.5044 1.2232 0.5730 0.037 Uiso 1 1 d R U
O7 O 0.3522(4) 1.2537(5) 0.6845(2) 0.0331(12) Uani 1 1 d . U
H7D H 0.3112 1.1785 0.6704 0.040 Uiso 1 1 calc R U
N1 N 0.4002(4) 0.7145(6) 0.5805(3) 0.0208(11) Uani 1 1 d . U
N2 N 0.4898(4) 0.6294(6) 0.5734(3) 0.0222(11) Uani 1 1 d . U
N3 N 0.7238(4) 0.7743(6) 0.5320(3) 0.0238(11) Uani 1 1 d . U
C1 C 0.2366(4) 0.8687(7) 0.6339(3) 0.0194(12) Uani 1 1 d . U
C2 C 0.1523(5) 0.9207(8) 0.6611(3) 0.0258(14) Uani 1 1 d . U
C3 C 0.0860(5) 0.8125(9) 0.6793(4) 0.0339(17) Uani 1 1 d . U
H3A H 0.0282 0.8498 0.6950 0.041 Uiso 1 1 calc R U
C4 C 0.1026(6) 0.6481(9) 0.6750(4) 0.0415(19) Uani 1 1 d . U
H4A H 0.0563 0.5743 0.6879 0.050 Uiso 1 1 calc R U
C5 C 0.1850(5) 0.5937(9) 0.6524(4) 0.0333(17) Uani 1 1 d . U
H5A H 0.1976 0.4820 0.6510 0.040 Uiso 1 1 calc R U
C6 C 0.2521(5) 0.7037(7) 0.6307(3) 0.0208(13) Uani 1 1 d . U
C7 C 0.0767(6) 1.1430(10) 0.7050(4) 0.043(2) Uani 1 1 d . U
H7A H 0.0783 1.2601 0.7048 0.064 Uiso 1 1 calc R U
H7B H 0.0982 1.1041 0.7507 0.064 Uiso 1 1 calc R U
H7C H 0.0064 1.1060 0.6858 0.064 Uiso 1 1 calc R U
C8 C 0.3442(5) 0.6366(8) 0.6129(3) 0.0224(13) Uani 1 1 d . U
H8A H 0.3635 0.5300 0.6261 0.027 Uiso 1 1 calc R U
C9 C 0.5493(4) 0.7229(7) 0.5490(3) 0.0185(12) Uani 1 1 d . U
C10 C 0.6438(5) 0.6508(7) 0.5309(3) 0.0231(13) Uani 1 1 d . U
H10A H 0.6719 0.5649 0.5628 0.028 Uiso 1 1 calc R U
H10B H 0.6243 0.6026 0.4862 0.028 Uiso 1 1 calc R U
C11 C 0.7753(5) 0.8103(9) 0.6012(4) 0.0367(16) Uani 1 1 d . U
H11A H 0.7241 0.8494 0.6249 0.055 Uiso 1 1 calc R U
H11B H 0.8281 0.8925 0.6019 0.055 Uiso 1 1 calc R U
H11C H 0.8077 0.7130 0.6226 0.055 Uiso 1 1 calc R U
C12 C 0.8002(5) 0.7152(9) 0.4960(4) 0.0371(18) Uani 1 1 d . U
H12A H 0.7657 0.6917 0.4500 0.056 Uiso 1 1 calc R U
H12B H 0.8325 0.6176 0.5173 0.056 Uiso 1 1 calc R U
H12C H 0.8532 0.7970 0.4967 0.056 Uiso 1 1 calc R U
C13 C 0.2835(5) 0.7411(7) 0.3880(3) 0.0241(13) Uani 1 1 d . U
C14 C 0.1859(5) 0.7129(8) 0.3991(3) 0.0273(14) Uani 1 1 d . U
H14A H 0.1417 0.6413 0.3702 0.033 Uiso 1 1 calc R U
C15 C 0.1490(5) 0.7840(8) 0.4504(4) 0.0278(14) Uani 1 1 d . U
C16 C 0.3141(6) 0.6622(9) 0.3295(3) 0.0340(16) Uani 1 1 d . U
H16A H 0.3847 0.6935 0.3283 0.051 Uiso 1 1 calc R U
H16B H 0.2667 0.6962 0.2884 0.051 Uiso 1 1 calc R U
H16C H 0.3106 0.5457 0.3338 0.051 Uiso 1 1 calc R U
C17 C 0.0448(6) 0.7381(10) 0.4615(4) 0.043(2) Uani 1 1 d . U
H17A H 0.0305 0.7996 0.4987 0.064 Uiso 1 1 calc R U
H17B H 0.0441 0.6236 0.4714 0.064 Uiso 1 1 calc R U
H17C H -0.0082 0.7614 0.4214 0.064 Uiso 1 1 calc R U
C18 C 0.3680(7) 1.2630(10) 0.7534(4) 0.047(2) Uani 1 1 d . U
H18A H 0.4001 1.1628 0.7736 0.056 Uiso 1 1 calc R U
H18B H 0.3007 1.2757 0.7659 0.056 Uiso 1 1 calc R U
C19 C 0.4353(7) 1.3997(11) 0.7788(4) 0.056(2) Uani 1 1 d . U
H19A H 0.4469 1.4033 0.8273 0.083 Uiso 1 1 calc R U
H19B H 0.4022 1.4992 0.7601 0.083 Uiso 1 1 calc R U
H19C H 0.5016 1.3874 0.7661 0.083 Uiso 1 1 calc R U

loop_
_atom_site_aniso_label
_atom_site_aniso_U_11
_atom_site_aniso_U_22
_atom_site_aniso_U_33
_atom_site_aniso_U_23
_atom_site_aniso_U_13
_atom_site_aniso_U_12
Ho1 0.01211(14) 0.01739(14) 0.02198(16) 0.00065(12) 0.01070(10) -0.00005(12)
O1 0.020(2) 0.017(2) 0.033(2) -0.0014(17) 0.0172(18) -0.0012(16)
O2 0.032(3) 0.033(2) 0.039(3) -0.0012(19) 0.024(2) 0.003(2)
O3 0.016(2) 0.019(2) 0.024(2) -0.0010(15) 0.0118(17) -0.0007(15)
O4 0.017(2) 0.029(2) 0.029(2) -0.0009(17) 0.0108(18) -0.0046(17)
O5 0.018(2) 0.040(3) 0.032(3) -0.0022(19) 0.0135(19) -0.0023(18)
O6 0.019(2) 0.035(3) 0.025(3) -0.0070(18) 0.0132(19) -0.0089(18)
O7 0.041(3) 0.031(3) 0.035(3) -0.0105(19) 0.022(2) -0.013(2)
N1 0.018(2) 0.022(3) 0.027(3) 0.0018(19) 0.015(2) 0.0003(18)
N2 0.019(2) 0.020(3) 0.033(3) -0.001(2) 0.016(2) 0.0010(18)
N3 0.012(2) 0.025(3) 0.038(3) 0.007(2) 0.013(2) 0.0018(19)
C1 0.012(3) 0.026(3) 0.023(3) 0.001(2) 0.008(2) -0.001(2)
C2 0.023(3) 0.031(3) 0.026(4) 0.002(2) 0.012(3) 0.004(2)
C3 0.028(4) 0.038(3) 0.045(5) 0.003(3) 0.026(3) -0.001(3)
C4 0.039(4) 0.037(4) 0.062(5) 0.005(3) 0.039(4) -0.004(3)
C5 0.034(4) 0.026(3) 0.049(5) 0.001(3) 0.029(3) -0.008(3)
C6 0.016(3) 0.023(3) 0.027(3) 0.002(2) 0.013(3) -0.002(2)
C7 0.035(4) 0.047(5) 0.056(5) -0.001(4) 0.032(4) 0.009(3)
C8 0.021(3) 0.023(3) 0.028(3) 0.003(2) 0.015(3) 0.002(2)
C9 0.015(3) 0.019(3) 0.023(3) 0.000(2) 0.008(2) 0.001(2)
C10 0.019(3) 0.015(3) 0.040(4) 0.004(2) 0.017(3) 0.003(2)
C11 0.023(4) 0.042(4) 0.045(4) 0.012(3) 0.007(3) 0.000(3)
C12 0.026(4) 0.035(4) 0.059(5) 0.011(3) 0.027(4) 0.011(3)
C13 0.019(3) 0.023(3) 0.030(3) 0.001(2) 0.005(2) 0.001(2)
C14 0.017(3) 0.030(4) 0.035(4) -0.003(3) 0.005(3) -0.005(2)
C15 0.016(3) 0.035(4) 0.032(3) 0.006(2) 0.006(2) 0.001(2)
C16 0.034(4) 0.037(4) 0.032(4) -0.010(3) 0.010(3) -0.004(3)
C17 0.025(3) 0.055(5) 0.052(5) 0.002(4) 0.015(3) -0.009(3)
C18 0.061(5) 0.047(5) 0.037(4) -0.006(3) 0.022(4) -0.012(4)
C19 0.076(6) 0.045(5) 0.041(5) -0.007(4) 0.004(4) -0.015(4)

loop_
_atom_type_symbol
_atom_type_description
_atom_type_scat_dispersion_real
_atom_type_scat_dispersion_imag
_atom_type_scat_source
C C 0.0033 0.0016 'International Tables Vol C Tables 4.2.6.8 and 6.1.1.4'
H H 0.0000 0.0000 'International Tables Vol C Tables 4.2.6.8 and 6.1.1.4'
N N 0.0061 0.0033 'International Tables Vol C Tables 4.2.6.8 and 6.1.1.4'
O O 0.0106 0.0060 'International Tables Vol C Tables 4.2.6.8 and 6.1.1.4'
Ho Ho -0.2175 4.6783 'International Tables Vol C Tables 4.2.6.8 and 6.1.1.4'

loop_
_geom_angle_atom_site_label_1
_geom_angle_atom_site_label_2
_geom_angle_atom_site_label_3
_geom_angle
_geom_angle_site_symmetry_1
_geom_angle_site_symmetry_3
O1 Ho1 O5 73.79(15) . .
O1 Ho1 O3 119.04(15) . .
O5 Ho1 O3 139.24(16) . .
O1 Ho1 O6 73.22(14) . .
O5 Ho1 O6 137.95(15) . .
O3 Ho1 O6 80.53(14) . .
O1 Ho1 O4 139.75(14) . .
O5 Ho1 O4 71.55(14) . .
O3 Ho1 O4 77.82(14) . .
O6 Ho1 O4 146.78(13) . .
O1 Ho1 O3 142.76(14) . 3_676
O5 Ho1 O3 128.67(16) . 3_676
O3 Ho1 O3 66.31(17) . 3_676
O6 Ho1 O3 71.59(14) . 3_676
O4 Ho1 O3 76.73(14) . 3_676
O1 Ho1 N1 72.26(15) . .
O5 Ho1 N1 86.60(17) . .
O3 Ho1 N1 64.62(14) . .
O6 Ho1 N1 107.17(17) . .
O4 Ho1 N1 85.81(16) . .
O3 Ho1 N1 130.29(14) 3_676 .
O1 Ho1 N3 97.33(15) . 3_676
O5 Ho1 N3 78.48(16) . 3_676
O3 Ho1 N3 131.39(14) . 3_676
O6 Ho1 N3 80.61(17) . 3_676
O4 Ho1 N3 95.22(17) . 3_676
O3 Ho1 N3 65.28(14) 3_676 3_676
N1 Ho1 N3 163.84(15) . 3_676
O1 Ho1 Ho1 140.19(11) . 3_676
O5 Ho1 Ho1 145.52(11) . 3_676
O3 Ho1 Ho1 33.73(9) . 3_676
O6 Ho1 Ho1 73.25(9) . 3_676
O4 Ho1 Ho1 74.74(9) . 3_676
O3 Ho1 Ho1 32.59(10) 3_676 3_676
N1 Ho1 Ho1 98.05(11) . 3_676
N3 Ho1 Ho1 97.77(10) 3_676 3_676
C1 O1 Ho1 127.4(4) . .
C2 O2 C7 117.3(5) . .
C9 O3 Ho1 118.1(3) . .
C9 O3 Ho1 122.8(3) . 3_676
Ho1 O3 Ho1 113.69(17) . 3_676
C13 O4 Ho1 136.6(4) . .
C15 O5 Ho1 138.0(4) . .
C8 N1 N2 113.3(5) . .
C8 N1 Ho1 128.6(4) . .
N2 N1 Ho1 117.9(3) . .
C9 N2 N1 109.7(5) . .
C12 N3 C11 109.8(5) . .
C12 N3 C10 109.4(5) . .
C11 N3 C10 109.4(5) . .
C12 N3 Ho1 110.2(4) . 3_676
C11 N3 Ho1 109.9(4) . 3_676
C10 N3 Ho1 108.2(4) . 3_676
O1 C1 C6 124.4(5) . .
O1 C1 C2 118.5(5) . .
C6 C1 C2 117.1(5) . .
O2 C2 C3 125.0(5) . .
O2 C2 C1 114.0(5) . .
C3 C2 C1 121.0(6) . .
C2 C3 C4 120.7(6) . .
C5 C4 C3 120.0(6) . .
C4 C5 C6 120.1(7) . .
C1 C6 C5 120.9(5) . .
C1 C6 C8 122.0(5) . .
C5 C6 C8 116.7(6) . .
N1 C8 C6 123.4(6) . .
N2 C9 O3 125.6(5) . .
N2 C9 C10 118.0(5) . .
O3 C9 C10 116.3(5) . .
N3 C10 C9 110.6(5) . .
O4 C13 C14 124.1(6) . .
O4 C13 C16 116.7(5) . .
C14 C13 C16 119.1(6) . .
C13 C14 C15 123.6(6) . .
O5 C15 C14 124.1(6) . .
O5 C15 C17 116.0(6) . .
C14 C15 C17 119.9(7) . .
O7 C18 C19 110.4(6) . .

loop_
_geom_bond_atom_site_label_1
_geom_bond_atom_site_label_2
_geom_bond_distance
_geom_bond_site_symmetry_2
Ho1 O1 2.274(4) .
Ho1 O5 2.290(4) .
Ho1 O3 2.330(4) .
Ho1 O6 2.331(4) .
Ho1 O4 2.363(4) .
Ho1 O3 2.402(4) 3_676
Ho1 N1 2.438(5) .
Ho1 N3 2.580(5) 3_676
Ho1 Ho1 3.9618(5) 3_676
O1 C1 1.313(7) .
O2 C2 1.360(9) .
O2 C7 1.434(7) .
O3 C9 1.308(7) .
O3 Ho1 2.402(4) 3_676
O4 C13 1.266(8) .
O5 C15 1.261(8) .
O7 C18 1.397(9) .
N1 C8 1.286(7) .
N1 N2 1.422(6) .
N2 C9 1.294(7) .
N3 C12 1.472(7) .
N3 C11 1.474(9) .
N3 C10 1.479(7) .
N3 Ho1 2.580(5) 3_676
C1 C6 1.398(8) .
C1 C2 1.430(8) .
C2 C3 1.373(9) .
C3 C4 1.398(10) .
C4 C5 1.362(9) .
C5 C6 1.422(8) .
C6 C8 1.466(8) .
C9 C10 1.513(8) .
C13 C14 1.387(8) .
C13 C16 1.514(9) .
C14 C15 1.399(9) .
C15 C17 1.503(9) .
C18 C19 1.474(11) .

loop_
_geom_torsion_atom_site_label_1
_geom_torsion_atom_site_label_2
_geom_torsion_atom_site_label_3
_geom_torsion_atom_site_label_4
_geom_torsion
_geom_torsion_site_symmetry_1
C8 N1 N2 C9 -170.9(6) .
Ho1 N1 N2 C9 13.6(6) .
Ho1 O1 C1 C6 41.0(8) .
Ho1 O1 C1 C2 -140.9(5) .
C7 O2 C2 C3 11.9(10) .
C7 O2 C2 C1 -168.1(6) .
O1 C1 C2 O2 -2.1(9) .
C6 C1 C2 O2 176.0(6) .
O1 C1 C2 C3 177.9(6) .
C6 C1 C2 C3 -4.0(10) .
O2 C2 C3 C4 -176.5(7) .
C1 C2 C3 C4 3.5(11) .
C2 C3 C4 C5 -0.2(12) .
C3 C4 C5 C6 -2.3(12) .
O1 C1 C6 C5 179.4(6) .
C2 C1 C6 C5 1.4(10) .
O1 C1 C6 C8 7.1(10) .
C2 C1 C6 C8 -171.0(6) .
C4 C5 C6 C1 1.7(11) .
C4 C5 C6 C8 174.5(7) .
N2 N1 C8 C6 175.5(6) .
Ho1 N1 C8 C6 -9.6(10) .
C1 C6 C8 N1 -21.7(10) .
C5 C6 C8 N1 165.6(7) .
N1 N2 C9 O3 2.6(9) .
N1 N2 C9 C10 -173.9(5) .
Ho1 O3 C9 N2 -18.4(8) .
Ho1 O3 C9 N2 -170.8(5) 3_676
Ho1 O3 C9 C10 158.1(4) .
Ho1 O3 C9 C10 5.7(7) 3_676
C12 N3 C10 C9 -163.3(6) .
C11 N3 C10 C9 76.4(6) .
Ho1 N3 C10 C9 -43.2(6) 3_676
N2 C9 C10 N3 -155.5(6) .
O3 C9 C10 N3 27.7(8) .
Ho1 O4 C13 C14 1.0(11) .
Ho1 O4 C13 C16 -176.7(4) .
O4 C13 C14 C15 4.5(11) .
C16 C13 C14 C15 -177.8(7) .
Ho1 O5 C15 C14 -18.5(12) .
Ho1 O5 C15 C17 160.8(5) .
C13 C14 C15 O5 3.4(11) .
C13 C14 C15 C17 -176.0(7) .
